data_2234613
loop_
_publ_author_name
'Li, Xianfei'
'Cao, Lei'
'Ruan, Chuansheng'
'Ji, Baoming'
'Zhou, Le'

_publ_section_title
;
 2,4-Diiodo-3-nitroanisole
;
_journal_coeditor_code HB6662
_journal_issue 5
_journal_name_full 'Acta Crystallographica Section E'
_journal_page_first o1500
_journal_paper_doi 10.1107/S160053681200952X
_journal_volume 68
_journal_year 2012
_chemical_formula_iupac 'C7 H5 I2 N O3'
_chemical_formula_moiety 'C7 H5 I2 N O3'
_chemical_formula_sum 'C7 H5 I2 N O3'
_chemical_formula_weight 404.92
_chemical_name_common
;
2,4-Diiodo-3-nitroanisole
;
_chemical_name_systematic
;
1,3-diiodo-4-methoxy-2-nitrobenzene
;
_space_group_IT_number 14
_symmetry_cell_setting monoclinic
_symmetry_space_group_name_Hall '-P 2ybc'
_symmetry_space_group_name_H-M 'P 1 21/c 1'
_atom_sites_solution_hydrogens geom
_atom_sites_solution_primary direct
_atom_sites_solution_secondary difmap
_audit_creation_method SHELXL-97
_cell_angle_alpha 90.00
_cell_angle_beta 108.835(2)
_cell_angle_gamma 90.00
_cell_formula_units_Z 4
_cell_length_a 9.264(2)
_cell_length_b 8.756(2)
_cell_length_c 13.549(3)
_cell_measurement_reflns_used 3452
_cell_measurement_temperature 296(2)
_cell_measurement_theta_max 27.02
_cell_measurement_theta_min 2.82
_cell_volume 1040.2(4)
_computing_cell_refinement 'SAINT (Bruker, 1998)'
_computing_data_collection 'SMART (Bruker, 1998)'
_computing_data_reduction 'SAINT (Bruker, 1998)'
_computing_molecular_graphics 'SHELXTL (Sheldrick, 2008)'
_computing_publication_material 'SHELXTL (Sheldrick, 2008)'
_computing_structure_refinement 'SHELXL97 (Sheldrick, 2008)'
_computing_structure_solution 'SHELXS97 (Sheldrick, 2008)'
_diffrn_ambient_temperature 296(2)
_diffrn_measured_fraction_theta_full 0.999
_diffrn_measured_fraction_theta_max 0.999
_diffrn_measurement_device_type 'Bruker SMART CCD'
_diffrn_measurement_method 'phi and omega scans'
_diffrn_radiation_monochromator graphite
_diffrn_radiation_source 'fine-focus sealed tube'
_diffrn_radiation_type MoK\a
_diffrn_radiation_wavelength 0.71073
_diffrn_reflns_av_R_equivalents 0.0180
_diffrn_reflns_av_sigmaI/netI 0.0153
_diffrn_reflns_limit_h_max 11
_diffrn_reflns_limit_h_min -11
_diffrn_reflns_limit_k_max 10
_diffrn_reflns_limit_k_min -10
_diffrn_reflns_limit_l_max 16
_diffrn_reflns_limit_l_min -16
_diffrn_reflns_number 7459
_diffrn_reflns_theta_full 25.48
_diffrn_reflns_theta_max 25.48
_diffrn_reflns_theta_min 2.32
_diffrn_standards_decay_% 0
_diffrn_standards_interval_count 0
_diffrn_standards_interval_time 0
_diffrn_standards_number 0
_exptl_absorpt_coefficient_mu 6.022
_exptl_absorpt_correction_T_max 0.4861
_exptl_absorpt_correction_T_min 0.2204
_exptl_absorpt_correction_type multi-scan
_exptl_absorpt_process_details '(SADABS; Bruker, 1998)'
_exptl_crystal_colour yellow
_exptl_crystal_density_diffrn 2.586
_exptl_crystal_density_method 'not measured'
_exptl_crystal_description block
_exptl_crystal_F_000 736
_exptl_crystal_size_max 0.36
_exptl_crystal_size_mid 0.33
_exptl_crystal_size_min 0.14
_refine_diff_density_max 1.064
_refine_diff_density_min -1.253
_refine_ls_extinction_method none
_refine_ls_goodness_of_fit_ref 0.996
_refine_ls_hydrogen_treatment constr
_refine_ls_matrix_type full
_refine_ls_number_parameters 172
_refine_ls_number_reflns 2689
_refine_ls_number_restraints 0
_refine_ls_restrained_S_all 0.996
_refine_ls_R_factor_all 0.0320
_refine_ls_R_factor_gt 0.0270
_refine_ls_shift/su_max 0.001
_refine_ls_shift/su_mean 0.000
_refine_ls_structure_factor_coef Fsqd
_refine_ls_weighting_details 'calc w=1/[\s^2^(Fo^2^)+(0.0264P)^2^+3.0364P] where P=(Fo^2^+2Fc^2^)/3'
_refine_ls_weighting_scheme calc
_refine_ls_wR_factor_gt 0.0622
_refine_ls_wR_factor_ref 0.0652
_reflns_number_gt 1712
_reflns_number_total 1937
_reflns_threshold_expression I>2\s(I)
_cod_data_source_file hb6662.cif
_cod_data_source_block I
_cod_original_sg_symbol_H-M 'P 21/c'
_cod_database_code 2234613
_cod_database_fobs_code 2234613

loop_
_symmetry_equiv_pos_as_xyz
'x, y, z'
'-x, y+1/2, -z+1/2'
'-x, -y, -z'
'x, -y-1/2, z-1/2'

loop_
_atom_site_type_symbol
_atom_site_label
_atom_site_fract_x
_atom_site_fract_y
_atom_site_fract_z
_atom_site_U_iso_or_equiv
_atom_site_adp_type
_atom_site_calc_flag
_atom_site_refinement_flags
_atom_site_occupancy
_atom_site_symmetry_multiplicity
C C1 0.3646(5) 0.8010(5) 0.0510(3) 0.0431(10) Uani d . 1 1
C C2 0.4466(5) 0.8963(5) 0.1324(3) 0.0391(9) Uani d . 1 1
C C3 0.6036(5) 0.9031(5) 0.1575(3) 0.0405(9) Uani d . 1 1
C C4 0.6821(5) 0.8208(6) 0.1041(3) 0.0465(11) Uani d . 1 1
C C5 0.5990(6) 0.7285(6) 0.0233(3) 0.0519(12) Uani d . 1 1
H H5 0.6490 0.6724 -0.0141 0.062 Uiso calc R 1 1
C C6 0.4412(6) 0.7182(6) -0.0030(3) 0.0488(11) Uani d . 1 1
H H6 0.3870 0.6549 -0.0574 0.059 Uiso calc R 1 1
C C7 0.1252(6) 0.7011(7) -0.0503(4) 0.0659(15) Uani d . 1 1
H H7A 0.1457 0.7238 -0.1138 0.099 Uiso calc R 1 1
H H7B 0.0185 0.7152 -0.0607 0.099 Uiso calc R 1 1
H H7C 0.1529 0.5971 -0.0306 0.099 Uiso calc R 1 1
N N1 0.6918(5) 1.0000(5) 0.2475(3) 0.0507(10) Uani d . 1 1
O O1 0.7319(6) 0.9427(5) 0.3316(3) 0.0860(14) Uani d . 1 1
O O2 0.7193(5) 1.1291(5) 0.2286(3) 0.0831(13) Uani d . 1 1
O O3 0.2116(4) 0.8002(4) 0.0299(2) 0.0571(9) Uani d . 1 1
I I1 0.33063(4) 1.02858(4) 0.21050(3) 0.05654(12) Uani d . 1 1
I I2 0.91883(4) 0.82973(6) 0.14145(3) 0.08415(18) Uani d . 1 1

loop_
_atom_site_aniso_label
_atom_site_aniso_U_11
_atom_site_aniso_U_22
_atom_site_aniso_U_33
_atom_site_aniso_U_12
_atom_site_aniso_U_13
_atom_site_aniso_U_23
C1 0.048(2) 0.046(2) 0.034(2) -0.002(2) 0.0103(18) 0.0012(19)
C2 0.047(2) 0.037(2) 0.034(2) 0.0034(19) 0.0143(18) 0.0028(18)
C3 0.048(2) 0.039(2) 0.032(2) -0.0018(19) 0.0096(18) 0.0047(18)
C4 0.044(2) 0.056(3) 0.041(2) 0.007(2) 0.0163(19) 0.009(2)
C5 0.067(3) 0.054(3) 0.040(2) 0.009(2) 0.024(2) -0.002(2)
C6 0.062(3) 0.049(3) 0.033(2) 0.000(2) 0.011(2) -0.0057(19)
C7 0.054(3) 0.093(4) 0.046(3) -0.021(3) 0.009(2) -0.017(3)
N1 0.050(2) 0.056(3) 0.043(2) -0.0101(19) 0.0105(18) 0.0048(18)
O1 0.119(4) 0.081(3) 0.039(2) -0.024(3) -0.001(2) 0.005(2)
O2 0.105(3) 0.064(3) 0.065(2) -0.034(2) 0.007(2) 0.000(2)
O3 0.0453(18) 0.070(2) 0.0505(19) -0.0050(16) 0.0083(15) -0.0121(17)
I1 0.0635(2) 0.0536(2) 0.0582(2) 0.00317(16) 0.02756(16) -0.01141(15)
I2 0.0470(2) 0.1373(4) 0.0684(3) 0.0114(2) 0.01898(18) -0.0001(2)

loop_
_atom_type_symbol
_atom_type_description
_atom_type_scat_dispersion_real
_atom_type_scat_dispersion_imag
_atom_type_scat_source
C C 0.0033 0.0016 'International Tables Vol C Tables 4.2.6.8 and 6.1.1.4'
H H 0.0000 0.0000 'International Tables Vol C Tables 4.2.6.8 and 6.1.1.4'
N N 0.0061 0.0033 'International Tables Vol C Tables 4.2.6.8 and 6.1.1.4'
O O 0.0106 0.0060 'International Tables Vol C Tables 4.2.6.8 and 6.1.1.4'
I I -0.4742 1.8119 'International Tables Vol C Tables 4.2.6.8 and 6.1.1.4'

loop_
_geom_angle_atom_site_label_1
_geom_angle_atom_site_label_2
_geom_angle_atom_site_label_3
_geom_angle
O3 C1 C6 124.7(4)
O3 C1 C2 115.9(4)
C6 C1 C2 119.4(4)
C3 C2 C1 118.7(4)
C3 C2 I1 121.6(3)
C1 C2 I1 119.6(3)
C4 C3 C2 122.5(4)
C4 C3 N1 118.9(4)
C2 C3 N1 118.6(4)
C5 C4 C3 117.9(4)
C5 C4 I2 119.2(3)
C3 C4 I2 122.9(3)
C4 C5 C6 120.8(4)
C4 C5 H5 119.6
C6 C5 H5 119.6
C1 C6 C5 120.6(4)
C1 C6 H6 119.7
C5 C6 H6 119.7
O3 C7 H7A 109.5
O3 C7 H7B 109.5
H7A C7 H7B 109.5
O3 C7 H7C 109.5
H7A C7 H7C 109.5
H7B C7 H7C 109.5
O1 N1 O2 125.2(4)
O1 N1 C3 117.6(4)
O2 N1 C3 117.2(4)
C1 O3 C7 117.3(4)

loop_
_geom_bond_atom_site_label_1
_geom_bond_atom_site_label_2
_geom_bond_distance
C1 O3 1.353(5)
C1 C6 1.378(6)
C1 C2 1.396(6)
C2 C3 1.384(6)
C2 I1 2.086(4)
C3 C4 1.382(6)
C3 N1 1.493(6)
C4 C5 1.379(7)
C4 I2 2.087(5)
C5 C6 1.391(7)
C5 H5 0.9300
C6 H6 0.9300
C7 O3 1.419(6)
C7 H7A 0.9600
C7 H7B 0.9600
C7 H7C 0.9600
N1 O1 1.189(5)
N1 O2 1.205(5)

loop_
_geom_torsion_atom_site_label_1
_geom_torsion_atom_site_label_2
_geom_torsion_atom_site_label_3
_geom_torsion_atom_site_label_4
_geom_torsion
O3 C1 C2 C3 -179.6(4)
C6 C1 C2 C3 -1.0(6)
O3 C1 C2 I1 -1.1(5)
C6 C1 C2 I1 177.5(3)
C1 C2 C3 C4 1.0(6)
I1 C2 C3 C4 -177.5(3)
C1 C2 C3 N1 -177.4(4)
I1 C2 C3 N1 4.2(5)
C2 C3 C4 C5 -0.3(7)
N1 C3 C4 C5 178.0(4)
C2 C3 C4 I2 -179.9(3)
N1 C3 C4 I2 -1.5(6)
C3 C4 C5 C6 -0.4(7)
I2 C4 C5 C6 179.2(4)
O3 C1 C6 C5 178.8(4)
C2 C1 C6 C5 0.3(7)
C4 C5 C6 C1 0.4(7)
C4 C3 N1 O1 -90.3(6)
C2 C3 N1 O1 88.1(6)
C4 C3 N1 O2 88.1(6)
C2 C3 N1 O2 -93.5(5)
C6 C1 O3 C7 3.3(7)
C2 C1 O3 C7 -178.2(4)
